data_2236082
loop_
_publ_author_name
'Perdih, Franc'

_publ_section_title
;
 4-Carbamoylpyridin-1-ium 2,2,2-trichloroacetate
;
_journal_coeditor_code BQ2374
_journal_issue 9
_journal_name_full 'Acta Crystallographica Section E'
_journal_page_first o2733
_journal_paper_doi 10.1107/S1600536812035507
_journal_volume 68
_journal_year 2012
_chemical_formula_iupac 'C6 H7 N2 O +, C2 Cl3 O2 -'
_chemical_formula_moiety 'C6 H7 N2 O +, C2 Cl3 O2 -'
_chemical_formula_sum 'C8 H7 Cl3 N2 O3'
_chemical_formula_weight 285.51
_chemical_name_systematic
;
4-Carbamoylpyridin-1-ium 2,2,2-trichloroacetate
;
_space_group_IT_number 7
_symmetry_cell_setting monoclinic
_symmetry_space_group_name_Hall 'P -2yc'
_symmetry_space_group_name_H-M 'P 1 c 1'
_atom_sites_solution_hydrogens geom
_atom_sites_solution_primary direct
_atom_sites_solution_secondary difmap
_audit_creation_method 'WinGX routine CIF_UPDATE'
_cell_angle_alpha 90
_cell_angle_beta 90.240(2)
_cell_angle_gamma 90
_cell_formula_units_Z 4
_cell_length_a 9.8768(3)
_cell_length_b 9.4403(3)
_cell_length_c 12.5157(3)
_cell_measurement_reflns_used 4989
_cell_measurement_temperature 293(2)
_cell_measurement_theta_max 30.3048
_cell_measurement_theta_min 2.9789
_cell_volume 1166.95(6)
_computing_cell_refinement 'CrysAlis PRO (Agilent, 2011)'
_computing_data_collection 'CrysAlis PRO (Agilent, 2011)'
_computing_data_reduction 'CrysAlis PRO (Agilent, 2011)'
_computing_molecular_graphics
;
ORTEP-3 for Windows (Farrugia, 1997)
and DIAMOND (Brandenburg, 1999)
;
_computing_publication_material
;
WinGX publication routines (Farrugia, 1999)
and publCIF (Westrip, 2010)
;
_computing_structure_refinement 'SHELXL97 (Sheldrick, 2008)'
_computing_structure_solution 'SHELXS97 (Sheldrick, 2008)'
_diffrn_ambient_temperature 293(2)
_diffrn_detector_area_resol_mean 10.4933
_diffrn_measured_fraction_theta_full 0.999
_diffrn_measured_fraction_theta_max 0.999
_diffrn_measurement_device_type 'Agilent SuperNova, Dual, Cu at zero, Atlas'
_diffrn_measurement_method '\w scans'
_diffrn_radiation_monochromator mirror
_diffrn_radiation_source 'SuperNova (Mo) X-ray Source'
_diffrn_radiation_type MoK\a
_diffrn_radiation_wavelength 0.71073
_diffrn_reflns_av_R_equivalents 0.0259
_diffrn_reflns_limit_h_max 12
_diffrn_reflns_limit_h_min -12
_diffrn_reflns_limit_k_max 12
_diffrn_reflns_limit_k_min -12
_diffrn_reflns_limit_l_max 16
_diffrn_reflns_limit_l_min -16
_diffrn_reflns_number 11114
_diffrn_reflns_theta_full 27.48
_diffrn_reflns_theta_max 27.48
_diffrn_reflns_theta_min 2.98
_exptl_absorpt_coefficient_mu 0.777
_exptl_absorpt_correction_T_max 0.8601
_exptl_absorpt_correction_T_min 0.8601
_exptl_absorpt_correction_type multi-scan
_exptl_absorpt_process_details
;
(CrysAlis PRO; Agilent, 2011)
;
_exptl_crystal_colour colourless
_exptl_crystal_density_diffrn 1.625
_exptl_crystal_density_method 'not measured'
_exptl_crystal_description cube
_exptl_crystal_F_000 576
_exptl_crystal_size_max 0.2
_exptl_crystal_size_mid 0.2
_exptl_crystal_size_min 0.2
_refine_diff_density_max 0.527
_refine_diff_density_min -0.473
_refine_ls_abs_structure_details 'Flack (1983), 2512 Friedel pairs'
_refine_ls_abs_structure_Flack 0.08(12)
_refine_ls_extinction_method none
_refine_ls_goodness_of_fit_ref 1.036
_refine_ls_hydrogen_treatment constr
_refine_ls_matrix_type full
_refine_ls_number_parameters 289
_refine_ls_number_reflns 5195
_refine_ls_number_restraints 2
_refine_ls_restrained_S_all 1.036
_refine_ls_R_factor_all 0.0781
_refine_ls_R_factor_gt 0.0686
_refine_ls_shift/su_max 0
_refine_ls_shift/su_mean 0
_refine_ls_structure_factor_coef Fsqd
_refine_ls_weighting_details 'calc w=1/[\s^2^(Fo^2^)+(0.1040P)^2^+1.1455P] where P=(Fo^2^+2Fc^2^)/3'
_refine_ls_weighting_scheme calc
_refine_ls_wR_factor_ref 0.1987
_reflns_number_gt 4452
_reflns_number_total 5195
_reflns_threshold_expression >2\s(I)
_cod_data_source_file bq2374.cif
_cod_data_source_block global
_cod_original_sg_symbol_H-M 'P c'
_cod_database_code 2236082

loop_
_symmetry_equiv_pos_as_xyz
'x, y, z'
'x, -y, z+1/2'

loop_
_atom_site_type_symbol
_atom_site_label
_atom_site_fract_x
_atom_site_fract_y
_atom_site_fract_z
_atom_site_U_iso_or_equiv
_atom_site_adp_type
_atom_site_calc_flag
_atom_site_refinement_flags
_atom_site_occupancy
Cl Cl1 0.10761(17) 0.0588(2) 0.78518(16) 0.0826(5) Uani d . 1
Cl Cl2 -0.0364(2) 0.03005(15) 0.98391(14) 0.0768(5) Uani d . 1
Cl Cl3 -0.18351(17) 0.0792(2) 0.78632(16) 0.0819(5) Uani d . 1
Cl Cl4 0.3217(3) 0.0487(2) 0.5048(3) 0.1287(12) Uani d . 1
Cl Cl5 0.4613(3) 0.04358(18) 0.70263(17) 0.0950(7) Uani d . 1
Cl Cl6 0.6112(3) 0.0464(2) 0.5097(3) 0.1206(10) Uani d . 1
N N1 0.9738(5) 0.3469(4) 0.5899(3) 0.0465(9) Uani d . 1
H H1A 0.9911 0.3487 0.6573 0.07 Uiso calc R 1
N N2 0.9725(5) 0.3126(5) 0.1897(3) 0.0545(11) Uani d . 1
H H2A 0.9523 0.3112 0.1228 0.082 Uiso calc R 1
H H2B 1.0545 0.2975 0.21 0.082 Uiso calc R 1
N N3 0.4737(5) 0.6594(5) 0.3579(3) 0.0489(10) Uani d . 1
H H3A 0.4908 0.6608 0.2906 0.073 Uiso calc R 1
N N4 0.4753(5) 0.6746(5) 0.7577(3) 0.0519(10) Uani d . 1
H H4A 0.4549 0.6785 0.8243 0.078 Uiso calc R 1
H H4B 0.5587 0.6786 0.7384 0.078 Uiso calc R 1
O O1 -0.0643(6) 0.3280(4) 0.9614(3) 0.0789(15) Uani d . 1
O O2 0.0158(5) 0.3511(5) 0.7986(3) 0.0713(13) Uani d . 1
O O3 0.5208(6) 0.3362(5) 0.6487(3) 0.0713(12) Uani d . 1
O O4 0.4394(7) 0.3324(4) 0.4841(3) 0.0834(16) Uani d . 1
O O5 0.7614(5) 0.3595(9) 0.2357(4) 0.116(3) Uani d . 1
O O6 0.2588(5) 0.6567(10) 0.7106(4) 0.138(3) Uani d . 1
C C1 1.0769(5) 0.3404(6) 0.5206(4) 0.0512(12) Uani d . 1
H H1 1.1657 0.3372 0.5456 0.061 Uiso calc R 1
C C2 1.0507(5) 0.3384(6) 0.4112(4) 0.0451(10) Uani d . 1
H H2 1.1213 0.3352 0.3623 0.054 Uiso calc R 1
C C3 0.9178(5) 0.3415(5) 0.3768(4) 0.0410(9) Uani d . 1
C C4 0.8152(5) 0.3479(5) 0.4506(4) 0.0471(10) Uani d . 1
H H4 0.7253 0.3503 0.4283 0.057 Uiso calc R 1
C C5 0.8467(6) 0.3506(6) 0.5575(4) 0.0555(13) Uani d . 1
H H5 0.7775 0.3551 0.6076 0.067 Uiso calc R 1
C C6 0.8784(6) 0.3376(6) 0.2605(4) 0.0538(13) Uani d . 1
C C7 0.5779(6) 0.6614(6) 0.4269(4) 0.0519(12) Uani d . 1
H H7 0.6667 0.6613 0.4026 0.062 Uiso calc R 1
C C8 0.5502(5) 0.6637(5) 0.5346(4) 0.0470(11) Uani d . 1
H H8 0.6208 0.6664 0.5839 0.056 Uiso calc R 1
C C9 0.4176(5) 0.6621(5) 0.5696(4) 0.0418(10) Uani d . 1
C C10 0.3170(6) 0.6561(6) 0.4940(4) 0.0543(12) Uani d . 1
H H10 0.2271 0.6525 0.5155 0.065 Uiso calc R 1
C C11 0.3464(6) 0.6552(6) 0.3887(4) 0.0556(13) Uani d . 1
H H11 0.2771 0.6518 0.3382 0.067 Uiso calc R 1
C C12 0.3792(5) 0.6626(7) 0.6854(4) 0.0558(13) Uani d . 1
C C13 -0.0250(5) 0.2831(5) 0.8761(3) 0.0436(10) Uani d . 1
C C14 -0.0344(5) 0.1177(5) 0.8593(4) 0.0481(10) Uani d . 1
C C15 0.4722(5) 0.2781(5) 0.5682(3) 0.0419(9) Uani d . 1
C C16 0.4658(5) 0.1124(5) 0.5706(4) 0.0463(10) Uani d . 1

loop_
_atom_site_aniso_label
_atom_site_aniso_U_11
_atom_site_aniso_U_22
_atom_site_aniso_U_33
_atom_site_aniso_U_12
_atom_site_aniso_U_13
_atom_site_aniso_U_23
Cl1 0.0647(9) 0.0950(12) 0.0882(12) 0.0167(8) 0.0213(8) -0.0217(10)
Cl2 0.1036(12) 0.0537(7) 0.0730(10) 0.0026(8) 0.0071(9) 0.0188(7)
Cl3 0.0599(8) 0.1001(12) 0.0856(11) -0.0164(8) -0.0161(7) -0.0240(10)
Cl4 0.1135(16) 0.0708(11) 0.201(3) -0.0082(11) -0.0941(19) -0.0250(14)
Cl5 0.1471(19) 0.0620(9) 0.0760(11) -0.0091(10) 0.0003(12) 0.0210(8)
Cl6 0.1032(15) 0.0709(12) 0.188(3) 0.0098(11) 0.0773(17) -0.0256(14)
N1 0.066(3) 0.049(2) 0.0250(16) -0.0007(19) 0.0018(17) 0.0029(14)
N2 0.059(2) 0.083(3) 0.0216(17) 0.008(2) -0.0014(16) -0.0018(19)
N3 0.065(3) 0.053(2) 0.0280(18) 0.004(2) -0.0005(17) 0.0013(16)
N4 0.057(2) 0.069(3) 0.0296(19) 0.003(2) -0.0002(17) -0.0002(18)
O1 0.146(5) 0.059(2) 0.0319(18) 0.012(3) 0.008(2) 0.0011(16)
O2 0.116(4) 0.071(3) 0.0270(16) -0.017(2) 0.002(2) 0.0035(16)
O3 0.117(4) 0.065(2) 0.0324(18) -0.017(2) 0.004(2) -0.0052(16)
O4 0.158(5) 0.052(2) 0.040(2) 0.007(3) -0.014(3) 0.0037(17)
O5 0.049(2) 0.251(8) 0.047(2) 0.012(4) -0.0102(19) 0.015(4)
O6 0.051(3) 0.312(11) 0.051(3) -0.018(4) 0.011(2) 0.008(4)
C1 0.047(2) 0.067(3) 0.039(2) 0.005(2) -0.005(2) 0.001(2)
C2 0.040(2) 0.065(3) 0.030(2) 0.003(2) 0.0028(17) 0.0013(19)
C3 0.043(2) 0.052(3) 0.0288(18) -0.0013(19) 0.0020(16) 0.0073(16)
C4 0.040(2) 0.057(3) 0.044(2) 0.001(2) 0.0088(19) 0.003(2)
C5 0.061(3) 0.065(3) 0.041(3) 0.000(2) 0.018(2) 0.004(2)
C6 0.051(3) 0.082(4) 0.029(2) -0.007(3) -0.0046(19) 0.010(2)
C7 0.053(3) 0.063(3) 0.040(2) -0.008(2) 0.010(2) 0.004(2)
C8 0.049(3) 0.063(3) 0.029(2) -0.008(2) -0.0054(19) 0.0021(19)
C9 0.047(2) 0.051(3) 0.0277(19) -0.0028(19) -0.0021(17) 0.0005(17)
C10 0.049(3) 0.071(3) 0.043(2) 0.002(2) -0.005(2) -0.001(2)
C11 0.056(3) 0.065(3) 0.046(3) 0.012(3) -0.010(2) -0.001(2)
C12 0.044(2) 0.093(4) 0.030(2) -0.004(3) 0.0067(19) 0.003(2)
C13 0.056(2) 0.046(2) 0.028(2) -0.001(2) -0.0072(18) 0.0027(17)
C14 0.047(2) 0.051(3) 0.046(2) -0.002(2) 0.0039(19) -0.006(2)
C15 0.058(2) 0.044(2) 0.0239(18) -0.004(2) 0.0062(17) -0.0036(17)
C16 0.044(2) 0.048(2) 0.047(2) 0.001(2) 0.0028(19) -0.005(2)

loop_
_atom_type_symbol
_atom_type_description
_atom_type_scat_dispersion_real
_atom_type_scat_dispersion_imag
_atom_type_scat_source
C C 0.0033 0.0016 'International Tables Vol C Tables 4.2.6.8 and 6.1.1.4'
H H 0 0 'International Tables Vol C Tables 4.2.6.8 and 6.1.1.4'
N N 0.0061 0.0033 'International Tables Vol C Tables 4.2.6.8 and 6.1.1.4'
O O 0.0106 0.006 'International Tables Vol C Tables 4.2.6.8 and 6.1.1.4'
Cl Cl 0.1484 0.1585 'International Tables Vol C Tables 4.2.6.8 and 6.1.1.4'

loop_
_geom_angle_atom_site_label_1
_geom_angle_atom_site_label_2
_geom_angle_atom_site_label_3
_geom_angle
C5 N1 C1 121.8(4)
C5 N1 H1A 119.1
C1 N1 H1A 119.1
C6 N2 H2A 120
C6 N2 H2B 120
H2A N2 H2B 120
C11 N3 C7 122.9(4)
C11 N3 H3A 118.6
C7 N3 H3A 118.6
C12 N4 H4A 120
C12 N4 H4B 120
H4A N4 H4B 120
N1 C1 C2 119.8(5)
N1 C1 H1 120.1
C2 C1 H1 120.1
C3 C2 C1 118.6(4)
C3 C2 H2 120.7
C1 C2 H2 120.7
C4 C3 C2 119.6(4)
C4 C3 C6 117.6(4)
C2 C3 C6 122.8(4)
C5 C4 C3 119.5(5)
C5 C4 H4 120.3
C3 C4 H4 120.3
N1 C5 C4 120.7(5)
N1 C5 H5 119.6
C4 C5 H5 119.6
O5 C6 N2 122.4(5)
O5 C6 C3 119.0(5)
N2 C6 C3 118.6(5)
N3 C7 C8 118.4(5)
N3 C7 H7 120.8
C8 C7 H7 120.8
C7 C8 C9 120.2(4)
C7 C8 H8 119.9
C9 C8 H8 119.9
C10 C9 C8 117.8(4)
C10 C9 C12 118.8(4)
C8 C9 C12 123.4(4)
C11 C10 C9 121.1(5)
C11 C10 H10 119.5
C9 C10 H10 119.5
N3 C11 C10 119.6(5)
N3 C11 H11 120.2
C10 C11 H11 120.2
O6 C12 N4 121.5(5)
O6 C12 C9 119.7(5)
N4 C12 C9 118.8(4)
O1 C13 O2 128.1(5)
O1 C13 C14 116.4(4)
O2 C13 C14 115.4(4)
C13 C14 Cl2 110.3(3)
C13 C14 Cl3 108.7(3)
Cl2 C14 Cl3 110.3(3)
C13 C14 Cl1 109.5(3)
Cl2 C14 Cl1 109.1(3)
Cl3 C14 Cl1 108.9(3)
O4 C15 O3 128.1(5)
O4 C15 C16 115.3(4)
O3 C15 C16 116.2(4)
C15 C16 Cl6 108.4(3)
C15 C16 Cl4 111.6(4)
Cl6 C16 Cl4 110.0(3)
C15 C16 Cl5 112.6(3)
Cl6 C16 Cl5 107.4(3)
Cl4 C16 Cl5 106.8(3)

loop_
_geom_bond_atom_site_label_1
_geom_bond_atom_site_label_2
_geom_bond_distance
Cl1 C14 1.774(5)
Cl2 C14 1.766(5)
Cl3 C14 1.768(5)
Cl4 C16 1.748(5)
Cl5 C16 1.777(6)
Cl6 C16 1.743(5)
N1 C5 1.318(7)
N1 C1 1.342(7)
N1 H1A 0.86
N2 C6 1.308(7)
N2 H2A 0.86
N2 H2B 0.86
N3 C11 1.317(7)
N3 C7 1.340(7)
N3 H3A 0.86
N4 C12 1.314(7)
N4 H4A 0.86
N4 H4B 0.86
O1 C13 1.213(6)
O2 C13 1.233(6)
O3 C15 1.242(6)
O4 C15 1.215(6)
O5 C6 1.213(7)
O6 C12 1.233(7)
C1 C2 1.393(6)
C1 H1 0.93
C2 C3 1.380(7)
C2 H2 0.93
C3 C4 1.375(6)
C3 C6 1.505(6)
C4 C5 1.372(8)
C4 H4 0.93
C5 H5 0.93
C7 C8 1.377(7)
C7 H7 0.93
C8 C9 1.382(7)
C8 H8 0.93
C9 C10 1.371(7)
C9 C12 1.499(6)
C10 C11 1.350(8)
C10 H10 0.93
C11 H11 0.93
C13 C14 1.578(7)
C15 C16 1.566(7)

loop_
_geom_hbond_atom_site_label_D
_geom_hbond_atom_site_label_H
_geom_hbond_atom_site_label_A
_geom_hbond_site_symmetry_A
_geom_hbond_distance_DH
_geom_hbond_distance_HA
_geom_hbond_distance_DA
_geom_hbond_angle_DHA
N1 H1A O2 1_655 0.86 1.78 2.643(5) 176.4
N2 H2A O1 1_654 0.86 2.03 2.883(6) 169.7
N2 H2B O6 2_664 0.86 2.06 2.854(7) 152.4
N3 H3A O3 2_564 0.86 1.8 2.661(5) 178.2
N4 H4A O4 2_565 0.86 2.01 2.858(6) 169.3
N4 H4B O5 2_565 0.86 2.03 2.858(7) 160.1
C2 H2 O6 2_664 0.93 2.34 3.251(7) 166.4
C5 H5 O3 . 0.93 2.6 3.422(8) 148.3
C8 H8 O5 2_565 0.93 2.36 3.270(6) 165.6

loop_
_geom_torsion_atom_site_label_1
_geom_torsion_atom_site_label_2
_geom_torsion_atom_site_label_3
_geom_torsion_atom_site_label_4
_geom_torsion
C5 N1 C1 C2 0.5(8)
N1 C1 C2 C3 -0.8(8)
C1 C2 C3 C4 0.7(8)
C1 C2 C3 C6 -179.1(5)
C2 C3 C4 C5 -0.3(8)
C6 C3 C4 C5 179.6(5)
C1 N1 C5 C4 0.0(8)
C3 C4 C5 N1 -0.1(8)
C4 C3 C6 O5 9.9(9)
C2 C3 C6 O5 -170.3(7)
C4 C3 C6 N2 -171.0(5)
C2 C3 C6 N2 8.8(9)
C11 N3 C7 C8 -2.1(8)
N3 C7 C8 C9 0.8(8)
C7 C8 C9 C10 0.9(8)
C7 C8 C9 C12 179.2(5)
C8 C9 C10 C11 -1.6(9)
C12 C9 C10 C11 -180.0(5)
C7 N3 C11 C10 1.5(8)
C9 C10 C11 N3 0.4(9)
C10 C9 C12 O6 0.5(10)
C8 C9 C12 O6 -177.8(7)
C10 C9 C12 N4 -177.1(6)
C8 C9 C12 N4 4.6(8)
O1 C13 C14 Cl2 -23.3(6)
O2 C13 C14 Cl2 159.9(4)
O1 C13 C14 Cl3 97.8(5)
O2 C13 C14 Cl3 -79.1(5)
O1 C13 C14 Cl1 -143.3(5)
O2 C13 C14 Cl1 39.8(6)
O4 C15 C16 Cl6 80.2(6)
O3 C15 C16 Cl6 -93.8(5)
O4 C15 C16 Cl4 -41.1(6)
O3 C15 C16 Cl4 145.0(5)
O4 C15 C16 Cl5 -161.2(5)
O3 C15 C16 Cl5 24.9(6)

loop_
_cod_related_entry_id
_cod_related_entry_database
_cod_related_entry_code
1 ChemSpider 30658025
